data_4038556
loop_
_publ_author_name
'Oshchepkov, Aleksandr S.'
'Namashivaya, Siva S. R.'
'Khrustalev, Victor N.'
'Hampel, Frank'
'Laikov, Dimitri N.'
'Kataev, Evgeny A.'

_publ_section_title
;
 Control of Photoisomerization of an Azoazacryptand by Anion Binding and
 Cucurbit[8]uril Encapsulation in an Aqueous Solution.
;
_journal_name_full 'The Journal of organic chemistry'
_journal_paper_doi 10.1021/acs.joc.0c01260
_journal_year 2020
_chemical_formula_moiety 'C54 H66 N14'
_chemical_formula_sum 'C54 H66 N14'
_chemical_formula_weight 911.20
_space_group_crystal_system monoclinic
_space_group_IT_number 15
_space_group_name_Hall '-C 2yc'
_space_group_name_H-M_alt 'C 1 2/c 1'
_atom_sites_solution_hydrogens mixed
_atom_sites_solution_primary direct
_audit_creation_date 2020-01-20
_audit_creation_method
;
Olex2 1.3
(compiled Nov 21 2019 18:26:39 for OlexSys, GUI svn.r6003)
;
_cell_angle_alpha 90
_cell_angle_beta 125.694(5)
_cell_angle_gamma 90
_cell_formula_units_Z 4
_cell_length_a 25.2762(8)
_cell_length_b 9.56370(10)
_cell_length_c 24.9579(8)
_cell_measurement_reflns_used 4665
_cell_measurement_temperature 153.00(10)
_cell_measurement_theta_max 72.3520
_cell_measurement_theta_min 3.4860
_cell_volume 4899.8(4)
_computing_cell_refinement 'CrysAlisPro 1.171.40.53 (Rigaku OD, 2019)'
_computing_data_collection 'CrysAlisPro 1.171.40.53 (Rigaku OD, 2019)'
_computing_data_reduction 'CrysAlisPro 1.171.40.53 (Rigaku OD, 2019)'
_computing_molecular_graphics 'Olex2 1.3 (Dolomanov et al., 2009)'
_computing_publication_material 'Olex2 1.3 (Dolomanov et al., 2009)'
_computing_structure_refinement 'SHELXL 2018/3 (Sheldrick, 2015)'
_computing_structure_solution 'SHELXS  (Sheldrick, 2008)'
_diffrn_ambient_environment N~2~
_diffrn_ambient_temperature 153.00(10)
_diffrn_detector 'CCD plate'
_diffrn_detector_area_resol_mean 10.6144
_diffrn_detector_type Atlas
_diffrn_measured_fraction_theta_full 0.993
_diffrn_measured_fraction_theta_max 0.961
_diffrn_measurement_details
;
List of Runs (angles in degrees, time in seconds):

  # Type    Start    End  Width  t~exp~   \w     \q     \k     \f   Frames
--------------------------------------------------------------------------
  1  \w   -116.00 -35.00   1.00    8.29    --  -42.70 -38.00   0.00   81
  2  \w   -109.00 -18.00   1.00    8.29    --  -42.70 -38.00 -90.00   91
  3  \w     76.00 178.00   1.00   33.15    --  104.05  30.00 -60.00  102
  4  \w    106.00 177.00   1.00   33.15    --  104.05 125.00 120.00   71
  5  \w     27.00 110.00   1.00   33.15    --  104.05 -94.00  60.00   83
  6  \w     43.00 130.00   1.00   33.15    --  104.05 -45.00 120.00   87
;
_diffrn_measurement_device 'four-circle diffractometer'
_diffrn_measurement_device_type 'SuperNova, Dual, Cu at home/near, Atlas'
_diffrn_measurement_method '\w scans'
_diffrn_orient_matrix_type 'CrysAlisPro convention (1999,Acta A55,543-557)'
_diffrn_orient_matrix_UB_11 -0.0491177000
_diffrn_orient_matrix_UB_12 -0.0560941000
_diffrn_orient_matrix_UB_13 0.0123398000
_diffrn_orient_matrix_UB_21 -0.0554141000
_diffrn_orient_matrix_UB_22 0.0177318000
_diffrn_orient_matrix_UB_23 -0.0738251000
_diffrn_orient_matrix_UB_31 0.0118999000
_diffrn_orient_matrix_UB_32 -0.1499690000
_diffrn_orient_matrix_UB_33 -0.0133639000
_diffrn_radiation_monochromator mirror
_diffrn_radiation_probe x-ray
_diffrn_radiation_type 'Cu K\a'
_diffrn_radiation_wavelength 1.54184
_diffrn_reflns_av_R_equivalents 0.0164
_diffrn_reflns_av_unetI/netI 0.0211
_diffrn_reflns_Laue_measured_fraction_full 0.993
_diffrn_reflns_Laue_measured_fraction_max 0.961
_diffrn_reflns_limit_h_max 30
_diffrn_reflns_limit_h_min -29
_diffrn_reflns_limit_k_max 8
_diffrn_reflns_limit_k_min -11
_diffrn_reflns_limit_l_max 26
_diffrn_reflns_limit_l_min -30
_diffrn_reflns_number 7799
_diffrn_reflns_point_group_measured_fraction_full 0.993
_diffrn_reflns_point_group_measured_fraction_max 0.961
_diffrn_reflns_theta_full 67.684
_diffrn_reflns_theta_max 72.261
_diffrn_reflns_theta_min 3.956
_diffrn_source 'micro-focus sealed X-ray tube'
_diffrn_source_type 'SuperNova (Cu) X-ray Source'
_exptl_absorpt_coefficient_mu 0.598
_exptl_absorpt_correction_T_max 1.000
_exptl_absorpt_correction_T_min 0.530
_exptl_absorpt_correction_type gaussian
_exptl_absorpt_process_details
;
CrysAlisPro 1.171.40.53 (Rigaku Oxford Diffraction, 2019)
Numerical absorption correction based on gaussian integration over
			a multifaceted crystal model
Empirical absorption correction using spherical harmonics,
 implemented in SCALE3 ABSPACK scaling algorithm.
;
_exptl_crystal_colour 'clear yellowish orange'
_exptl_crystal_colour_lustre clear
_exptl_crystal_colour_modifier yellowish
_exptl_crystal_colour_primary orange
_exptl_crystal_density_diffrn 1.235
_exptl_crystal_description plate
_exptl_crystal_F_000 1952
_exptl_crystal_recrystallization_method
'The material was recrystallised from a mixture of TCM and methanol  by solvent layering'
_exptl_crystal_size_max 0.344
_exptl_crystal_size_mid 0.265
_exptl_crystal_size_min 0.09
_refine_diff_density_max 0.394
_refine_diff_density_min -0.362
_refine_diff_density_rms 0.047
_refine_ls_extinction_method none
_refine_ls_goodness_of_fit_ref 1.038
_refine_ls_hydrogen_treatment mixed
_refine_ls_matrix_type full
_refine_ls_number_parameters 333
_refine_ls_number_reflns 4661
_refine_ls_number_restraints 29
_refine_ls_restrained_S_all 1.041
_refine_ls_R_factor_all 0.0550
_refine_ls_R_factor_gt 0.0504
_refine_ls_shift/su_max 0.000
_refine_ls_shift/su_mean 0.000
_refine_ls_structure_factor_coef Fsqd
_refine_ls_weighting_details 'w=1/[\s^2^(Fo^2^)+(0.0750P)^2^+3.3168P] where P=(Fo^2^+2Fc^2^)/3'
_refine_ls_weighting_scheme calc
_refine_ls_wR_factor_gt 0.1317
_refine_ls_wR_factor_ref 0.1370
_reflns_Friedel_coverage 0.000
_reflns_number_gt 4162
_reflns_number_total 4661
_reflns_threshold_expression 'I > 2\s(I)'
_cod_data_source_file jo0c01260_si_004.cif
_cod_data_source_block 19kat_ek02
_cod_original_cell_volume 4899.8(3)
_cod_database_code 4038556
_shelx_shelxl_version_number 2018/3
_chemical_oxdiff_formula 'C H N'
_chemical_oxdiff_usercomment 'Probe DAZ'
_shelx_space_group_comment
;
The symmetry employed for this shelxl refinement is uniquely defined
by the following loop, which should always be used as a source of
symmetry information in preference to the above space-group names.
They are only intended as comments.
;
_shelx_estimated_absorpt_t_max 0.948
_shelx_estimated_absorpt_t_min 0.821
_reflns_odcompleteness_completeness 98.97
_reflns_odcompleteness_iscentric 1
_reflns_odcompleteness_theta 66.97
_olex2_refinement_description
;
1. Fixed Uiso
 At 1.2 times of:
  All C(H) groups, All C(H,H) groups, All C(H,H,H,H) groups, All N(H) groups,
  All N(H,H) groups
2. Restrained distances
 N3-C3 \\sim N3-C5A \\sim N3-C4 \\sim N3-C3A \\sim N3-C5 \\sim N3-C4A
 with sigma of 0.02
 N7-C8 \\sim N7A-C8
 with sigma of 0.02
 N2-C1 \\sim N2A-C1 \\sim N4-C7 \\sim N4A-C7
 with sigma of 0.02
 N2-C2 \\sim N2A-C2 \\sim N4-C6 \\sim N4A-C6
 with sigma of 0.02
 N7-C9 \\sim N7A-C9
 with sigma of 0.02
3. Uiso/Uaniso restraints and constraints
Uanis(C5A) = Uanis(C4)
Uanis(C5) = Uanis(C3A)
Uanis(C3) = Uanis(C4A)
Uanis(N2A) = Uanis(N2)
Uanis(N7) = Uanis(N7A)
Uanis(N4A) = Uanis(N4)
4. Others
 Sof(C3A)=Sof(H3AA)=Sof(H3AB)=Sof(C4A)=Sof(H4AA)=Sof(H4AB)=Sof(C5A)=Sof(H5AA)=
 Sof(H5AB)=1-FVAR(1)
 Sof(C3)=Sof(H3A)=Sof(H3B)=Sof(C4)=Sof(H4B)=Sof(H4C)=Sof(C5)=Sof(H5A)=Sof(H5B)=
 FVAR(1)
 Sof(N2A)=Sof(H2A)=Sof(N4A)=Sof(H4A)=Sof(N7A)=Sof(H7A)=Sof(H1BC)=Sof(H1BD)=
 Sof(H2BC)=Sof(H2BD)=Sof(H6BC)=Sof(H6BD)=Sof(H7BC)=Sof(H7BD)=Sof(H8BC)=
 Sof(H8BD)=Sof(H9BC)=Sof(H9BD)=1-FVAR(2)
 Sof(N2)=Sof(H2)=Sof(N4)=Sof(H4)=Sof(N7)=Sof(H7)=Sof(H1AA)=Sof(H1AB)=Sof(H2AA)=
 Sof(H2AB)=Sof(H6AA)=Sof(H6AB)=Sof(H7AA)=Sof(H7AB)=Sof(H8AA)=Sof(H8AB)=
 Sof(H9AA)=Sof(H9AB)=FVAR(2)
5.a Riding coordinates:
 N2(H2), N2A(H2A), N4(H4), N7A(H7A)
5.b Secondary CH2 refined with riding coordinates:
 C1(H1AA,H1AB), C1(H1BC,H1BD), C2(H2AA,H2AB), C2(H2BC,H2BD), C3(H3A,H3B),
 C3A(H3AA,H3AB), C4(H4B,H4C), C4A(H4AA,H4AB), C5(H5A,H5B), C5A(H5AA,H5AB),
 C6(H6AA,H6AB), C6(H6BC,H6BD), C7(H7AA,H7AB), C7(H7BC,H7BD), C8(H8AA,H8AB),
 C8(H8BC,H8BD), C9(H9AA,H9AB), C9(H9BC,H9BD)
5.c Aromatic/amide H refined with riding coordinates:
 C12(H12), C13(H13), C15(H15), C16(H16), C22(H22), C23(H23), C25(H25),
 C26(H26), C32(H32), C33(H33), C35(H35), C36(H36)
;
_olex2_date_sample_data_collection 2019-06-17
_olex2_diffrn_ambient_temperature_device 'Oxford Instruments Cryojet'
_olex2_exptl_crystal_mounting_method 'The crystal was mounted on a mylar loop in perfluoroether oil'
_olex2_submission_special_instructions 'No special instructions were received'
_oxdiff_exptl_absorpt_empirical_details
;
Empirical correction (ABSPACK) includes:
- Absorption correction using spherical harmonics
- Frame scaling
;
_oxdiff_exptl_absorpt_empirical_full_max 1.098
_oxdiff_exptl_absorpt_empirical_full_min 0.878

loop_
_space_group_symop_operation_xyz
'x, y, z'
'-x, y, -z+1/2'
'x+1/2, y+1/2, z'
'-x+1/2, y+1/2, -z+1/2'
'-x, -y, -z'
'x, -y, z-1/2'
'-x+1/2, -y+1/2, -z'
'x+1/2, -y+1/2, z-1/2'

loop_
_atom_site_label
_atom_site_type_symbol
_atom_site_fract_x
_atom_site_fract_y
_atom_site_fract_z
_atom_site_U_iso_or_equiv
_atom_site_adp_type
_atom_site_occupancy
_atom_site_site_symmetry_order
_atom_site_calc_flag
_atom_site_refinement_flags_posn
_atom_site_refinement_flags_adp
_atom_site_refinement_flags_occupancy
_atom_site_disorder_assembly
_atom_site_disorder_group
N1 N 0.47927(6) 0.73577(13) 0.25620(6) 0.0358(3) Uani 1 1 d . . . . .
N2 N 0.63871(9) 0.6676(2) 0.57166(9) 0.0400(5) Uani 0.713(2) 1 d D . P A 1
H2 H 0.665961 0.715850 0.569232 0.048 Uiso 0.713(2) 1 d R U P A 1
N2A N 0.6163(2) 0.6081(6) 0.5719(2) 0.0400(5) Uani 0.287(2) 1 d D . P A 2
H2A H 0.639371 0.571427 0.560388 0.048 Uiso 0.287(2) 1 d R U P A 2
N3 N 0.73147(6) 0.46659(13) 0.66290(6) 0.0366(3) Uani 1 1 d D . . . .
N4 N 0.76865(10) 0.4776(3) 0.57540(9) 0.0393(5) Uani 0.713(2) 1 d D . P A 1
H4 H 0.762377 0.388818 0.570273 0.047 Uiso 0.713(2) 1 d R U P A 1
N4A N 0.7609(3) 0.5441(7) 0.5746(3) 0.0393(5) Uani 0.287(2) 1 d D . P A 2
H4A H 0.724(3) 0.504(7) 0.562(3) 0.047 Uiso 0.287(2) 1 d . U P A 2
N5 N 0.59976(6) 0.40402(13) 0.25989(6) 0.0351(3) Uani 1 1 d . . . . .
N6 N 0.57082(6) 0.28912(13) 0.24729(6) 0.0354(3) Uani 1 1 d . . . . .
N7 N 0.35919(11) 0.2689(2) -0.06933(10) 0.0355(5) Uani 0.713(2) 1 d D . P A 1
N7A N 0.3383(3) 0.2512(7) -0.0675(3) 0.0355(5) Uani 0.287(2) 1 d D . P A 2
H7A H 0.352921 0.334879 -0.054979 0.043 Uiso 0.287(2) 1 d R U P A 2
H7 H 0.3782(17) 0.291(4) -0.0675(18) 0.043 Uiso 0.713(2) 1 d . U P A 1
C1 C 0.57239(8) 0.7120(2) 0.52699(8) 0.0488(4) Uani 1 1 d D . . . .
H1AA H 0.567770 0.804709 0.539597 0.059 Uiso 0.713(2) 1 calc R U P A 1
H1AB H 0.544556 0.649050 0.530632 0.059 Uiso 0.713(2) 1 calc R U P A 1
H1BC H 0.592174 0.802077 0.546137 0.059 Uiso 0.287(2) 1 calc R U P A 2
H1BD H 0.533574 0.706059 0.526092 0.059 Uiso 0.287(2) 1 calc R U P A 2
C2 C 0.65551(10) 0.6578(2) 0.64029(8) 0.0629(6) Uani 1 1 d D . . . .
H2AA H 0.626883 0.592170 0.641353 0.076 Uiso 0.713(2) 1 calc R U P A 1
H2AB H 0.651308 0.748443 0.654894 0.076 Uiso 0.713(2) 1 calc R U P A 1
H2BC H 0.628648 0.700101 0.651971 0.076 Uiso 0.287(2) 1 calc R U P A 2
H2BD H 0.688533 0.723988 0.648408 0.076 Uiso 0.287(2) 1 calc R U P A 2
C3 C 0.72656(11) 0.6067(2) 0.68462(10) 0.0445(5) Uani 0.7354(18) 1 d D . P A 1
H3A H 0.754480 0.671767 0.682080 0.053 Uiso 0.7354(18) 1 calc R U P A 1
H3B H 0.740949 0.602566 0.730103 0.053 Uiso 0.7354(18) 1 calc R U P A 1
C3A C 0.7538(3) 0.3177(6) 0.6781(3) 0.0421(5) Uani 0.2646(18) 1 d D . P A 2
H3AA H 0.778579 0.300107 0.725163 0.051 Uiso 0.2646(18) 1 calc R U P A 2
H3AB H 0.780711 0.295654 0.663258 0.051 Uiso 0.2646(18) 1 calc R U P A 2
C4 C 0.79808(10) 0.4359(2) 0.68585(9) 0.0410(5) Uani 0.7354(18) 1 d D . P A 1
H4B H 0.802485 0.336479 0.681576 0.049 Uiso 0.7354(18) 1 calc R U P A 1
H4C H 0.827851 0.460585 0.732102 0.049 Uiso 0.7354(18) 1 calc R U P A 1
C4A C 0.6894(3) 0.5030(7) 0.6817(3) 0.0445(5) Uani 0.2646(18) 1 d D . P A 2
H4AA H 0.713887 0.515889 0.729020 0.053 Uiso 0.2646(18) 1 calc R U P A 2
H4AB H 0.656333 0.432171 0.667761 0.053 Uiso 0.2646(18) 1 calc R U P A 2
C5 C 0.70383(11) 0.3601(2) 0.68131(10) 0.0421(5) Uani 0.7354(18) 1 d D . P A 1
H5A H 0.664443 0.395563 0.674685 0.051 Uiso 0.7354(18) 1 calc R U P A 1
H5B H 0.734605 0.337171 0.727642 0.051 Uiso 0.7354(18) 1 calc R U P A 1
C5A C 0.7853(3) 0.5602(7) 0.6849(3) 0.0410(5) Uani 0.2646(18) 1 d D . P A 2
H5AA H 0.817913 0.550247 0.732028 0.049 Uiso 0.2646(18) 1 calc R U P A 2
H5AB H 0.770258 0.656386 0.675756 0.049 Uiso 0.2646(18) 1 calc R U P A 2
C6 C 0.81593(8) 0.5191(2) 0.64508(8) 0.0503(4) Uani 1 1 d D . . . .
H6AA H 0.813207 0.618854 0.650194 0.060 Uiso 0.713(2) 1 calc R U P A 1
H6AB H 0.859947 0.496984 0.659773 0.060 Uiso 0.713(2) 1 calc R U P A 1
H6BC H 0.852959 0.578036 0.658374 0.060 Uiso 0.287(2) 1 calc R U P A 2
H6BD H 0.829551 0.422027 0.652412 0.060 Uiso 0.287(2) 1 calc R U P A 2
C7 C 0.78394(7) 0.53765(19) 0.53343(8) 0.0428(4) Uani 1 1 d D . . . .
H7AA H 0.826484 0.504848 0.547236 0.051 Uiso 0.713(2) 1 calc R U P A 1
H7AB H 0.786159 0.638532 0.538316 0.051 Uiso 0.713(2) 1 calc R U P A 1
H7BC H 0.818791 0.469284 0.552352 0.051 Uiso 0.287(2) 1 calc R U P A 2
H7BD H 0.802645 0.627775 0.535464 0.051 Uiso 0.287(2) 1 calc R U P A 2
C8 C 0.38574(7) 0.14782(16) -0.02505(7) 0.0376(3) Uani 1 1 d D . . . .
H8AA H 0.407584 0.086891 -0.037484 0.045 Uiso 0.713(2) 1 calc R U P A 1
H8AB H 0.350252 0.095577 -0.029949 0.045 Uiso 0.713(2) 1 calc R U P A 1
H8BC H 0.410267 0.123034 -0.042381 0.045 Uiso 0.287(2) 1 calc R U P A 2
H8BD H 0.362938 0.064542 -0.026657 0.045 Uiso 0.287(2) 1 calc R U P A 2
C9 C 0.31238(10) 0.22585(19) -0.13848(8) 0.0527(5) Uani 1 1 d D . . . .
H9AA H 0.273198 0.188406 -0.145317 0.063 Uiso 0.713(2) 1 calc R U P A 1
H9AB H 0.331293 0.154604 -0.150178 0.063 Uiso 0.713(2) 1 calc R U P A 1
H9BC H 0.303224 0.127508 -0.149707 0.063 Uiso 0.287(2) 1 calc R U P A 2
H9BD H 0.342830 0.258028 -0.147525 0.063 Uiso 0.287(2) 1 calc R U P A 2
C11 C 0.50653(7) 0.73097(14) 0.32476(7) 0.0332(3) Uani 1 1 d . . . . .
C12 C 0.57211(7) 0.70796(15) 0.37452(7) 0.0353(3) Uani 1 1 d . . . . .
H12 H 0.601648 0.697443 0.364010 0.042 Uiso 1 1 calc R U . . .
C13 C 0.59336(7) 0.70074(15) 0.43956(7) 0.0361(3) Uani 1 1 d . . . . .
H13 H 0.637303 0.685816 0.472553 0.043 Uiso 1 1 calc R U . . .
C14 C 0.55007(7) 0.71545(15) 0.45639(8) 0.0359(3) Uani 1 1 d . . . . .
C15 C 0.48431(7) 0.73533(16) 0.40614(8) 0.0393(3) Uani 1 1 d . . . . .
H15 H 0.454605 0.743157 0.416558 0.047 Uiso 1 1 calc R U . . .
C16 C 0.46261(7) 0.74360(15) 0.34103(8) 0.0374(3) Uani 1 1 d . . . . .
H16 H 0.418597 0.757614 0.308015 0.045 Uiso 1 1 calc R U . . .
C21 C 0.73436(7) 0.50097(16) 0.46168(7) 0.0340(3) Uani 1 1 d . . . . .
C22 C 0.69097(7) 0.39076(16) 0.44321(7) 0.0369(3) Uani 1 1 d . . . . .
H22 H 0.692128 0.339641 0.475576 0.044 Uiso 1 1 calc R U . . .
C23 C 0.64611(7) 0.35587(16) 0.37750(7) 0.0362(3) Uani 1 1 d . . . . .
H23 H 0.617246 0.282286 0.365906 0.043 Uiso 1 1 calc R U . . .
C24 C 0.64443(7) 0.43136(15) 0.32895(7) 0.0324(3) Uani 1 1 d . . . . .
C25 C 0.68708(7) 0.54216(16) 0.34657(7) 0.0366(3) Uani 1 1 d . . . . .
H25 H 0.685566 0.593664 0.314095 0.044 Uiso 1 1 calc R U . . .
C26 C 0.73199(7) 0.57626(16) 0.41255(7) 0.0373(3) Uani 1 1 d . . . . .
H26 H 0.760753 0.650015 0.424064 0.045 Uiso 1 1 calc R U . . .
C31 C 0.52455(7) 0.26262(15) 0.17866(7) 0.0324(3) Uani 1 1 d . . . . .
C32 C 0.50238(7) 0.12561(15) 0.16149(7) 0.0385(3) Uani 1 1 d . . . . .
H32 H 0.517618 0.057813 0.194082 0.046 Uiso 1 1 calc R U . . .
C33 C 0.45760(7) 0.09027(15) 0.09580(7) 0.0371(3) Uani 1 1 d . . . . .
H33 H 0.443541 -0.001864 0.084604 0.044 Uiso 1 1 calc R U . . .
C34 C 0.43330(7) 0.19044(15) 0.04630(7) 0.0315(3) Uani 1 1 d . . . . .
C35 C 0.45504(7) 0.32753(15) 0.06459(7) 0.0345(3) Uani 1 1 d . . . . .
H35 H 0.438945 0.396078 0.032205 0.041 Uiso 1 1 calc R U . . .
C36 C 0.50006(7) 0.36380(15) 0.12992(7) 0.0344(3) Uani 1 1 d . . . . .
H36 H 0.513914 0.456033 0.141183 0.041 Uiso 1 1 calc R U . . .

loop_
_atom_site_aniso_label
_atom_site_aniso_U_11
_atom_site_aniso_U_22
_atom_site_aniso_U_33
_atom_site_aniso_U_23
_atom_site_aniso_U_13
_atom_site_aniso_U_12
N1 0.0335(6) 0.0303(6) 0.0396(7) 0.0007(5) 0.0190(6) 0.0013(5)
N2 0.0329(10) 0.0513(13) 0.0315(8) 0.0020(8) 0.0165(8) 0.0060(8)
N2A 0.0329(10) 0.0513(13) 0.0315(8) 0.0020(8) 0.0165(8) 0.0060(8)
N3 0.0329(6) 0.0409(7) 0.0262(6) -0.0036(5) 0.0117(5) 0.0043(5)
N4 0.0376(9) 0.0421(13) 0.0265(7) -0.0073(10) 0.0121(7) -0.0063(11)
N4A 0.0376(9) 0.0421(13) 0.0265(7) -0.0073(10) 0.0121(7) -0.0063(11)
N5 0.0306(6) 0.0325(6) 0.0303(6) -0.0034(5) 0.0111(5) 0.0009(5)
N6 0.0325(6) 0.0308(6) 0.0292(6) -0.0021(5) 0.0103(5) 0.0008(5)
N7 0.0301(16) 0.0402(11) 0.0263(7) -0.0017(7) 0.0110(11) -0.0079(11)
N7A 0.0301(16) 0.0402(11) 0.0263(7) -0.0017(7) 0.0110(11) -0.0079(11)
C1 0.0431(9) 0.0596(11) 0.0440(9) 0.0093(8) 0.0256(8) 0.0133(8)
C2 0.0579(11) 0.0800(14) 0.0326(9) -0.0088(8) 0.0160(8) 0.0312(10)
C3 0.0446(11) 0.0462(11) 0.0289(9) -0.0089(8) 0.0136(9) 0.0064(9)
C3A 0.0400(10) 0.0521(12) 0.0249(9) -0.0008(8) 0.0136(8) 0.0053(9)
C4 0.0322(9) 0.0504(11) 0.0245(8) -0.0037(8) 0.0076(7) 0.0060(8)
C4A 0.0446(11) 0.0462(11) 0.0289(9) -0.0089(8) 0.0136(9) 0.0064(9)
C5 0.0400(10) 0.0521(12) 0.0249(9) -0.0008(8) 0.0136(8) 0.0053(9)
C5A 0.0322(9) 0.0504(11) 0.0245(8) -0.0037(8) 0.0076(7) 0.0060(8)
C6 0.0332(8) 0.0764(12) 0.0289(8) -0.0093(8) 0.0112(7) -0.0079(8)
C7 0.0348(8) 0.0552(10) 0.0341(8) -0.0116(7) 0.0176(7) -0.0100(7)
C8 0.0404(8) 0.0342(8) 0.0304(7) -0.0017(6) 0.0163(6) -0.0089(6)
C9 0.0570(10) 0.0471(10) 0.0268(8) -0.0050(7) 0.0092(7) 0.0031(8)
C11 0.0326(7) 0.0235(6) 0.0379(8) -0.0008(5) 0.0174(6) 0.0005(5)
C12 0.0320(7) 0.0313(7) 0.0412(8) -0.0028(6) 0.0207(6) 0.0015(6)
C13 0.0296(7) 0.0321(7) 0.0386(8) -0.0005(6) 0.0153(6) 0.0030(6)
C14 0.0350(7) 0.0289(7) 0.0405(8) 0.0025(6) 0.0202(7) 0.0040(6)
C15 0.0337(8) 0.0391(8) 0.0459(9) 0.0045(6) 0.0237(7) 0.0056(6)
C16 0.0293(7) 0.0342(7) 0.0421(8) 0.0025(6) 0.0171(6) 0.0041(6)
C21 0.0265(6) 0.0386(8) 0.0320(7) -0.0071(6) 0.0144(6) 0.0010(6)
C22 0.0351(7) 0.0397(8) 0.0314(7) -0.0034(6) 0.0168(6) -0.0014(6)
C23 0.0323(7) 0.0340(7) 0.0345(7) -0.0061(6) 0.0151(6) -0.0039(6)
C24 0.0274(6) 0.0310(7) 0.0294(7) -0.0044(5) 0.0112(6) 0.0030(5)
C25 0.0360(7) 0.0347(7) 0.0334(7) -0.0026(6) 0.0170(6) -0.0014(6)
C26 0.0322(7) 0.0373(8) 0.0364(8) -0.0082(6) 0.0166(6) -0.0065(6)
C31 0.0295(7) 0.0293(7) 0.0284(7) -0.0013(5) 0.0113(6) 0.0010(5)
C32 0.0391(8) 0.0279(7) 0.0319(7) 0.0036(6) 0.0114(6) 0.0000(6)
C33 0.0380(8) 0.0249(7) 0.0343(8) -0.0015(5) 0.0132(6) -0.0039(6)
C34 0.0288(7) 0.0313(7) 0.0289(7) -0.0011(5) 0.0137(6) -0.0018(5)
C35 0.0353(7) 0.0295(7) 0.0290(7) 0.0031(5) 0.0132(6) -0.0012(6)
C36 0.0344(7) 0.0248(7) 0.0342(7) -0.0022(5) 0.0144(6) -0.0021(5)

loop_
_atom_type_symbol
_atom_type_description
_atom_type_scat_dispersion_real
_atom_type_scat_dispersion_imag
_atom_type_scat_source
C C 0.0181 0.0091 'International Tables Vol C Tables 4.2.6.8 and 6.1.1.4'
H H 0.0000 0.0000 'International Tables Vol C Tables 4.2.6.8 and 6.1.1.4'
N N 0.0311 0.0180 'International Tables Vol C Tables 4.2.6.8 and 6.1.1.4'

loop_
_exptl_crystal_face_index_h
_exptl_crystal_face_index_k
_exptl_crystal_face_index_l
_exptl_crystal_face_perp_dist
2 -5 -7 0.1817
8 -5 -2 0.1488
9 0 6 0.0953
-9 0 -6 0.1593
-15 0 13 0.0271
15 1 -13 0.0676
4 6 -3 0.1606
-4 -6 3 0.1606
15 -1 -13 0.0582
7 0 -16 0.1054

loop_
_geom_angle_atom_site_label_1
_geom_angle_atom_site_label_2
_geom_angle_atom_site_label_3
_geom_angle
_geom_angle_site_symmetry_1
_geom_angle_site_symmetry_3
_geom_angle_publ_flag
N1 N1 C11 114.11(15) 2_655 . ?
C1 N2 H2 114.1 . . ?
C1 N2 C2 109.19(16) . . ?
C2 N2 H2 114.0 . . ?
C1 N2A H2A 113.0 . . ?
C1 N2A C2 112.2(4) . . ?
C2 N2A H2A 113.1 . . ?
C4 N3 C3 111.33(15) . . ?
C4A N3 C3A 112.9(4) . . ?
C4A N3 C5A 116.0(4) . . ?
C5 N3 C3 111.14(16) . . ?
C5 N3 C4 113.14(15) . . ?
C5A N3 C3A 111.2(3) . . ?
C6 N4 H4 113.1 . . ?
C7 N4 H4 113.1 . . ?
C7 N4 C6 112.03(17) . . ?
C6 N4A H4A 115(4) . . ?
C7 N4A H4A 121(4) . . ?
C7 N4A C6 110.2(4) . . ?
N6 N5 C24 113.42(12) . . ?
N5 N6 C31 114.01(12) . . ?
C8 N7 H7 106(4) . . ?
C8 N7 C9 111.39(17) . . ?
C9 N7 H7 107(4) . . ?
C8 N7A H7A 112.1 . . ?
C8 N7A C9 111.1(5) . . ?
C9 N7A H7A 112.2 . . ?
N2 C1 H1AA 109.0 . . ?
N2 C1 H1AB 109.0 . . ?
N2 C1 C14 112.76(15) . . ?
N2A C1 H1BC 106.9 . . ?
N2A C1 H1BD 106.9 . . ?
N2A C1 C14 121.6(2) . . ?
H1AA C1 H1AB 107.8 . . ?
H1BC C1 H1BD 106.7 . . ?
C14 C1 H1AA 109.0 . . ?
C14 C1 H1AB 109.0 . . ?
C14 C1 H1BC 106.9 . . ?
C14 C1 H1BD 106.9 . . ?
N2 C2 H2AA 110.6 . . ?
N2 C2 H2AB 110.6 . . ?
N2 C2 C3 105.87(16) . . ?
N2A C2 H2BC 111.7 . . ?
N2A C2 H2BD 111.7 . . ?
N2A C2 C4A 100.5(3) . . ?
H2AA C2 H2AB 108.7 . . ?
H2BC C2 H2BD 109.4 . . ?
C3 C2 H2AA 110.6 . . ?
C3 C2 H2AB 110.6 . . ?
C4A C2 H2BC 111.7 . . ?
C4A C2 H2BD 111.7 . . ?
N3 C3 C2 109.67(16) . . ?
N3 C3 H3A 109.7 . . ?
N3 C3 H3B 109.7 . . ?
C2 C3 H3A 109.7 . . ?
C2 C3 H3B 109.7 . . ?
H3A C3 H3B 108.2 . . ?
N3 C3A H3AA 110.7 . . ?
N3 C3A H3AB 110.7 . . ?
N3 C3A C9 105.1(4) . 2_655 ?
H3AA C3A H3AB 108.8 . . ?
C9 C3A H3AA 110.7 2_655 . ?
C9 C3A H3AB 110.7 2_655 . ?
N3 C4 H4B 109.6 . . ?
N3 C4 H4C 109.6 . . ?
N3 C4 C6 110.48(16) . . ?
H4B C4 H4C 108.1 . . ?
C6 C4 H4B 109.6 . . ?
C6 C4 H4C 109.6 . . ?
N3 C4A C2 102.6(4) . . ?
N3 C4A H4AA 111.3 . . ?
N3 C4A H4AB 111.3 . . ?
C2 C4A H4AA 111.3 . . ?
C2 C4A H4AB 111.3 . . ?
H4AA C4A H4AB 109.2 . . ?
N3 C5 H5A 109.7 . . ?
N3 C5 H5B 109.7 . . ?
N3 C5 C9 109.97(16) . 2_655 ?
H5A C5 H5B 108.2 . . ?
C9 C5 H5A 109.7 2_655 . ?
C9 C5 H5B 109.7 2_655 . ?
N3 C5A H5AA 110.3 . . ?
N3 C5A H5AB 110.3 . . ?
N3 C5A C6 107.3(4) . . ?
H5AA C5A H5AB 108.5 . . ?
C6 C5A H5AA 110.3 . . ?
C6 C5A H5AB 110.3 . . ?
N4 C6 C4 106.79(16) . . ?
N4 C6 H6AA 110.4 . . ?
N4 C6 H6AB 110.4 . . ?
N4A C6 C5A 103.5(3) . . ?
N4A C6 H6BC 111.1 . . ?
N4A C6 H6BD 111.1 . . ?
C4 C6 H6AA 110.4 . . ?
C4 C6 H6AB 110.4 . . ?
C5A C6 H6BC 111.1 . . ?
C5A C6 H6BD 111.1 . . ?
H6AA C6 H6AB 108.6 . . ?
H6BC C6 H6BD 109.0 . . ?
N4 C7 H7AA 109.1 . . ?
N4 C7 H7AB 109.1 . . ?
N4 C7 C21 112.51(14) . . ?
N4A C7 H7BC 108.1 . . ?
N4A C7 H7BD 108.1 . . ?
N4A C7 C21 116.9(2) . . ?
H7AA C7 H7AB 107.8 . . ?
H7BC C7 H7BD 107.3 . . ?
C21 C7 H7AA 109.1 . . ?
C21 C7 H7AB 109.1 . . ?
C21 C7 H7BC 108.1 . . ?
C21 C7 H7BD 108.1 . . ?
N7 C8 H8AA 109.2 . . ?
N7 C8 H8AB 109.2 . . ?
N7 C8 C34 112.02(14) . . ?
N7A C8 H8BC 108.4 . . ?
N7A C8 H8BD 108.4 . . ?
N7A C8 C34 115.6(3) . . ?
H8AA C8 H8AB 107.9 . . ?
H8BC C8 H8BD 107.4 . . ?
C34 C8 H8AA 109.2 . . ?
C34 C8 H8AB 109.2 . . ?
C34 C8 H8BC 108.4 . . ?
C34 C8 H8BD 108.4 . . ?
N7 C9 C3A 113.7(2) . 2_655 ?
N7 C9 C5 106.41(16) . 2_655 ?
N7 C9 H9AA 110.4 . . ?
N7 C9 H9AB 110.4 . . ?
N7A C9 H9BC 111.3 . . ?
N7A C9 H9BD 111.3 . . ?
C3A C9 H9BC 111.3 2_655 . ?
C3A C9 H9BD 111.3 2_655 . ?
C5 C9 C3A 51.0(2) 2_655 2_655 ?
C5 C9 H9AA 110.4 2_655 . ?
C5 C9 H9AB 110.4 2_655 . ?
H9AA C9 H9AB 108.6 . . ?
H9BC C9 H9BD 109.2 . . ?
C12 C11 N1 124.50(14) . . ?
C12 C11 C16 119.40(14) . . ?
C16 C11 N1 116.01(13) . . ?
C11 C12 H12 120.0 . . ?
C13 C12 C11 120.01(14) . . ?
C13 C12 H12 120.0 . . ?
C12 C13 H13 119.5 . . ?
C12 C13 C14 121.00(14) . . ?
C14 C13 H13 119.5 . . ?
C13 C14 C1 121.90(14) . . ?
C13 C14 C15 118.57(14) . . ?
C15 C14 C1 119.52(14) . . ?
C14 C15 H15 119.6 . . ?
C16 C15 C14 120.90(14) . . ?
C16 C15 H15 119.6 . . ?
C11 C16 H16 120.0 . . ?
C15 C16 C11 120.09(14) . . ?
C15 C16 H16 120.0 . . ?
C22 C21 C7 121.14(14) . . ?
C22 C21 C26 118.63(13) . . ?
C26 C21 C7 120.22(14) . . ?
C21 C22 H22 119.4 . . ?
C23 C22 C21 121.16(15) . . ?
C23 C22 H22 119.4 . . ?
C22 C23 H23 120.2 . . ?
C22 C23 C24 119.66(14) . . ?
C24 C23 H23 120.2 . . ?
C23 C24 N5 123.86(13) . . ?
C25 C24 N5 116.29(13) . . ?
C25 C24 C23 119.84(13) . . ?
C24 C25 H25 119.9 . . ?
C24 C25 C26 120.14(14) . . ?
C26 C25 H25 119.9 . . ?
C21 C26 H26 119.7 . . ?
C25 C26 C21 120.56(14) . . ?
C25 C26 H26 119.7 . . ?
C32 C31 N6 116.02(13) . . ?
C36 C31 N6 124.35(13) . . ?
C36 C31 C32 119.61(13) . . ?
C31 C32 H32 120.0 . . ?
C33 C32 C31 119.92(13) . . ?
C33 C32 H32 120.0 . . ?
C32 C33 H33 119.5 . . ?
C32 C33 C34 121.04(13) . . ?
C34 C33 H33 119.5 . . ?
C33 C34 C8 119.74(13) . . ?
C33 C34 C35 118.17(13) . . ?
C35 C34 C8 122.08(13) . . ?
C34 C35 H35 119.4 . . ?
C36 C35 C34 121.29(13) . . ?
C36 C35 H35 119.4 . . ?
C31 C36 H36 120.0 . . ?
C35 C36 C31 119.94(13) . . ?
C35 C36 H36 120.0 . . ?

loop_
_geom_bond_atom_site_label_1
_geom_bond_atom_site_label_2
_geom_bond_distance
_geom_bond_site_symmetry_2
_geom_bond_publ_flag
N1 N1 1.254(3) 2_655 ?
N1 C11 1.424(2) . ?
N2 H2 0.8600 . ?
N2 C1 1.433(2) . ?
N2 C2 1.508(3) . ?
N2A H2A 0.8603 . ?
N2A C1 1.423(5) . ?
N2A C2 1.466(5) . ?
N3 C3 1.478(2) . ?
N3 C3A 1.497(6) . ?
N3 C4 1.457(2) . ?
N3 C4A 1.432(6) . ?
N3 C5 1.453(3) . ?
N3 C5A 1.443(6) . ?
N4 H4 0.8600 . ?
N4 C6 1.478(2) . ?
N4 C7 1.431(3) . ?
N4A H4A 0.88(7) . ?
N4A C6 1.494(6) . ?
N4A C7 1.447(6) . ?
N5 N6 1.2542(18) . ?
N5 C24 1.4294(18) . ?
N6 C31 1.4242(18) . ?
N7 H7 0.50(3) . ?
N7 C8 1.465(3) . ?
N7 C9 1.471(3) . ?
N7A H7A 0.8599 . ?
N7A C8 1.434(7) . ?
N7A C9 1.507(7) . ?
C1 H1AA 0.9700 . ?
C1 H1AB 0.9700 . ?
C1 H1BC 0.9700 . ?
C1 H1BD 0.9700 . ?
C1 C14 1.505(2) . ?
C2 H2AA 0.9700 . ?
C2 H2AB 0.9700 . ?
C2 H2BC 0.9700 . ?
C2 H2BD 0.9700 . ?
C2 C3 1.539(3) . ?
C2 C4A 1.720(7) . ?
C3 H3A 0.9700 . ?
C3 H3B 0.9700 . ?
C3A H3AA 0.9700 . ?
C3A H3AB 0.9700 . ?
C3A C9 1.617(6) 2_655 ?
C4 H4B 0.9700 . ?
C4 H4C 0.9700 . ?
C4 C6 1.552(3) . ?
C4A H4AA 0.9700 . ?
C4A H4AB 0.9700 . ?
C5 H5A 0.9700 . ?
C5 H5B 0.9700 . ?
C5 C9 1.565(3) 2_655 ?
C5A H5AA 0.9700 . ?
C5A H5AB 0.9700 . ?
C5A C6 1.625(6) . ?
C6 H6AA 0.9700 . ?
C6 H6AB 0.9700 . ?
C6 H6BC 0.9700 . ?
C6 H6BD 0.9700 . ?
C7 H7AA 0.9700 . ?
C7 H7AB 0.9700 . ?
C7 H7BC 0.9700 . ?
C7 H7BD 0.9700 . ?
C7 C21 1.5105(19) . ?
C8 H8AA 0.9700 . ?
C8 H8AB 0.9700 . ?
C8 H8BC 0.9700 . ?
C8 H8BD 0.9700 . ?
C8 C34 1.5113(19) . ?
C9 H9AA 0.9700 . ?
C9 H9AB 0.9700 . ?
C9 H9BC 0.9700 . ?
C9 H9BD 0.9700 . ?
C11 C12 1.391(2) . ?
C11 C16 1.392(2) . ?
C12 H12 0.9300 . ?
C12 C13 1.382(2) . ?
C13 H13 0.9300 . ?
C13 C14 1.389(2) . ?
C14 C15 1.393(2) . ?
C15 H15 0.9300 . ?
C15 C16 1.381(2) . ?
C16 H16 0.9300 . ?
C21 C22 1.391(2) . ?
C21 C26 1.393(2) . ?
C22 H22 0.9300 . ?
C22 C23 1.384(2) . ?
C23 H23 0.9300 . ?
C23 C24 1.390(2) . ?
C24 C25 1.388(2) . ?
C25 H25 0.9300 . ?
C25 C26 1.388(2) . ?
C26 H26 0.9300 . ?
C31 C32 1.391(2) . ?
C31 C36 1.386(2) . ?
C32 H32 0.9300 . ?
C32 C33 1.385(2) . ?
C33 H33 0.9300 . ?
C33 C34 1.391(2) . ?
C34 C35 1.392(2) . ?
C35 H35 0.9300 . ?
C35 C36 1.382(2) . ?
C36 H36 0.9300 . ?

loop_
_geom_torsion_atom_site_label_1
_geom_torsion_atom_site_label_2
_geom_torsion_atom_site_label_3
_geom_torsion_atom_site_label_4
_geom_torsion
_geom_torsion_site_symmetry_1
_geom_torsion_site_symmetry_2
_geom_torsion_site_symmetry_3
_geom_torsion_site_symmetry_4
_geom_torsion_publ_flag
N1 N1 C11 C12 -8.95(16) 2_655 . . . ?
N1 N1 C11 C16 174.38(9) 2_655 . . . ?
N1 C11 C12 C13 -177.91(13) . . . . ?
N1 C11 C16 C15 177.79(13) . . . . ?
N2 C1 C14 C13 -10.6(2) . . . . ?
N2 C1 C14 C15 170.11(17) . . . . ?
N2 C2 C3 N3 -62.1(2) . . . . ?
N2A C1 C14 C13 -46.2(4) . . . . ?
N2A C1 C14 C15 134.5(3) . . . . ?
N2A C2 C4A N3 67.1(4) . . . . ?
N3 C4 C6 N4 -58.8(2) . . . . ?
N3 C5A C6 N4A 61.6(4) . . . . ?
N4 C7 C21 C22 -16.9(2) . . . . ?
N4 C7 C21 C26 164.08(17) . . . . ?
N4A C7 C21 C22 -45.9(3) . . . . ?
N4A C7 C21 C26 135.2(3) . . . . ?
N5 N6 C31 C32 165.68(14) . . . . ?
N5 N6 C31 C36 -16.0(2) . . . . ?
N5 C24 C25 C26 179.84(13) . . . . ?
N6 N5 C24 C23 -13.4(2) . . . . ?
N6 N5 C24 C25 167.81(13) . . . . ?
N6 C31 C32 C33 -179.64(14) . . . . ?
N6 C31 C36 C35 -179.75(14) . . . . ?
N7 C8 C34 C33 172.72(16) . . . . ?
N7 C8 C34 C35 -8.6(2) . . . . ?
N7A C8 C34 C33 147.8(3) . . . . ?
N7A C8 C34 C35 -33.5(3) . . . . ?
C1 N2 C2 C3 178.80(19) . . . . ?
C1 N2A C2 C4A 168.3(4) . . . . ?
C1 C14 C15 C16 177.83(15) . . . . ?
C2 N2 C1 C14 -176.17(17) . . . . ?
C2 N2A C1 C14 152.0(3) . . . . ?
C3 N3 C4 C6 -74.49(19) . . . . ?
C3 N3 C5 C9 160.66(15) . . . 2_655 ?
C3A N3 C4A C2 -165.0(3) . . . . ?
C3A N3 C5A C6 61.4(4) . . . . ?
C4 N3 C3 C2 159.20(18) . . . . ?
C4 N3 C5 C9 -73.23(19) . . . 2_655 ?
C4A N3 C3A C9 58.2(4) . . . 2_655 ?
C4A N3 C5A C6 -167.6(3) . . . . ?
C5 N3 C3 C2 -73.7(2) . . . . ?
C5 N3 C4 C6 159.50(15) . . . . ?
C5A N3 C3A C9 -169.3(3) . . . 2_655 ?
C5A N3 C4A C2 64.9(4) . . . . ?
C6 N4 C7 C21 -177.57(16) . . . . ?
C6 N4A C7 C21 155.4(3) . . . . ?
C7 N4 C6 C4 -174.35(18) . . . . ?
C7 N4A C6 C5A 169.2(4) . . . . ?
C7 C21 C22 C23 -179.10(14) . . . . ?
C7 C21 C26 C25 179.25(14) . . . . ?
C8 N7 C9 C5 -171.27(18) . . . 2_655 ?
C8 N7A C9 C3A 162.6(4) . . . 2_655 ?
C8 C34 C35 C36 -177.99(14) . . . . ?
C9 N7 C8 C34 -179.30(16) . . . . ?
C9 N7A C8 C34 156.9(3) . . . . ?
C11 C12 C13 C14 0.3(2) . . . . ?
C12 C11 C16 C15 0.9(2) . . . . ?
C12 C13 C14 C1 -178.23(15) . . . . ?
C12 C13 C14 C15 1.1(2) . . . . ?
C13 C14 C15 C16 -1.5(2) . . . . ?
C14 C15 C16 C11 0.5(2) . . . . ?
C16 C11 C12 C13 -1.3(2) . . . . ?
C21 C22 C23 C24 0.4(2) . . . . ?
C22 C21 C26 C25 0.2(2) . . . . ?
C22 C23 C24 N5 -179.61(13) . . . . ?
C22 C23 C24 C25 -0.8(2) . . . . ?
C23 C24 C25 C26 1.0(2) . . . . ?
C24 N5 N6 C31 178.00(11) . . . . ?
C24 C25 C26 C21 -0.7(2) . . . . ?
C26 C21 C22 C23 -0.1(2) . . . . ?
C31 C32 C33 C34 -1.1(2) . . . . ?
C32 C31 C36 C35 -1.5(2) . . . . ?
C32 C33 C34 C8 178.50(14) . . . . ?
C32 C33 C34 C35 -0.3(2) . . . . ?
C33 C34 C35 C36 0.7(2) . . . . ?
C34 C35 C36 C31 0.2(2) . . . . ?
C36 C31 C32 C33 2.0(2) . . . . ?

loop_
_exptl_oxdiff_crystal_face_indexfrac_h
_exptl_oxdiff_crystal_face_indexfrac_k
_exptl_oxdiff_crystal_face_indexfrac_l
_exptl_oxdiff_crystal_face_x
_exptl_oxdiff_crystal_face_y
_exptl_oxdiff_crystal_face_z
1.8711 -5.4171 -7.3146 0.1217 0.3403 0.9324
8.3562 -5.1616 -1.9157 -0.1445 -0.4131 0.8991
8.6320 -0.2664 6.2061 -0.3325 -0.9412 0.0597
-8.5983 0.2255 -6.2463 0.3326 0.9416 -0.0527
-15.4126 0.4661 13.2779 0.8947 -0.1179 -0.4308
15.4243 0.7189 -13.1131 -0.9597 0.1261 0.2510
4.2417 5.9967 -2.7909 -0.5792 0.0773 -0.8115
-4.2417 -5.9967 2.7909 0.5792 -0.0773 0.8115
15.1604 -1.1418 -13.1353 -0.8427 0.1094 0.5272
6.9335 0.1476 -15.9063 -0.5451 0.7927 0.2729
